data_7016101
loop_
_publ_author_name
'Boulsourani, Z.'
'Tangoulis, V.'
'Raptopoulou, C. P.'
'Psycharis, V.'
'Dendrinou-Samara, C'

_publ_section_title
;
 Ferromagnetic and antiferromagnetic copper(ii) complexes: Counterplay
 between zero-field effects of the quartet ground state and
 intermolecular interactions.
;
_journal_issue 31
_journal_name_full 'Dalton transactions (Cambridge, England : 2003)'
_journal_page_first 7946
_journal_page_last 7956
_journal_paper_doi 10.1039/c1dt10254k
_journal_volume 40
_journal_year 2011
_chemical_formula_sum 'C40 H54 Cu3 N4 O14 S4'
_chemical_formula_weight 1133.73
_chemical_name_systematic
;
?
;
_space_group_IT_number 2
_symmetry_cell_setting triclinic
_symmetry_space_group_name_Hall '-P 1'
_symmetry_space_group_name_H-M 'P -1'
_atom_sites_solution_hydrogens geom
_atom_sites_solution_primary direct
_atom_sites_solution_secondary difmap
_audit_creation_method SHELXL-97
_cell_angle_alpha 84.0810(10)
_cell_angle_beta 76.9670(10)
_cell_angle_gamma 70.1580(10)
_cell_formula_units_Z 1
_cell_length_a 8.71890(10)
_cell_length_b 11.7125(2)
_cell_length_c 12.4995(2)
_cell_measurement_reflns_used 14041
_cell_measurement_temperature 180(2)
_cell_measurement_theta_max 71.98
_cell_measurement_theta_min 7.20
_cell_volume 1169.25(3)
_computing_cell_refinement 'CrystalClear, Rigaku MSC, 2005'
_computing_data_collection 'CrystalClear, Rigaku MSC, 2005'
_computing_data_reduction 'CrystalClear, Rigaku MSC, 2005'
_computing_structure_refinement 'SHELXL-97 (Sheldrick, 1997)'
_computing_structure_solution 'SHELXS-97 (Sheldrick, 1997)'
_diffrn_ambient_temperature 180(2)
_diffrn_measured_fraction_theta_full 0.941
_diffrn_measured_fraction_theta_max 0.941
_diffrn_measurement_device_type 'Rigaku R-AXIS SPIDER IPDS'
_diffrn_measurement_method '\q scans'
_diffrn_radiation_monochromator graphite
_diffrn_radiation_source 'fine-focus sealed tube'
_diffrn_radiation_type CuK\a
_diffrn_radiation_wavelength 1.54178
_diffrn_reflns_av_R_equivalents 0.0307
_diffrn_reflns_av_sigmaI/netI 0.0279
_diffrn_reflns_limit_h_max 10
_diffrn_reflns_limit_h_min -10
_diffrn_reflns_limit_k_max 13
_diffrn_reflns_limit_k_min -13
_diffrn_reflns_limit_l_max 14
_diffrn_reflns_limit_l_min -8
_diffrn_reflns_number 14248
_diffrn_reflns_theta_full 65.00
_diffrn_reflns_theta_max 65.00
_diffrn_reflns_theta_min 7.20
_exptl_absorpt_coefficient_mu 3.837
_exptl_absorpt_correction_T_max 1.000
_exptl_absorpt_correction_T_min 0.619
_exptl_absorpt_correction_type empirical
_exptl_absorpt_process_details 'CrystalClear, Rigaku MSC, 2005'
_exptl_crystal_colour blue
_exptl_crystal_density_diffrn 1.610
_exptl_crystal_density_method 'not measured'
_exptl_crystal_description parallelepiped
_exptl_crystal_F_000 585
_exptl_crystal_size_max 0.34
_exptl_crystal_size_mid 0.19
_exptl_crystal_size_min 0.09
_refine_diff_density_max 0.550
_refine_diff_density_min -0.457
_refine_diff_density_rms 0.065
_refine_ls_extinction_method none
_refine_ls_goodness_of_fit_ref 1.072
_refine_ls_hydrogen_treatment refall
_refine_ls_matrix_type full
_refine_ls_number_parameters 402
_refine_ls_number_reflns 3739
_refine_ls_number_restraints 0
_refine_ls_restrained_S_all 1.072
_refine_ls_R_factor_all 0.0349
_refine_ls_R_factor_gt 0.0321
_refine_ls_shift/su_max 0.000
_refine_ls_shift/su_mean 0.000
_refine_ls_structure_factor_coef Fsqd
_refine_ls_weighting_details 'calc w=1/[\s^2^(Fo^2^)+(0.0431P)^2^+1.0268P] where P=(Fo^2^+2Fc^2^)/3'
_refine_ls_weighting_scheme calc
_refine_ls_wR_factor_gt 0.0834
_refine_ls_wR_factor_ref 0.0860
_reflns_number_gt 3441
_reflns_number_total 3739
_reflns_threshold_expression >2sigma(I)
_cod_data_source_file c1dt10254k.txt
_cod_data_source_block keku43
_cod_original_sg_symbol_H-M P-1
_cod_database_code 7016101

loop_
_symmetry_equiv_pos_as_xyz
'x, y, z'
'-x, -y, -z'

loop_
_atom_site_label
_atom_site_type_symbol
_atom_site_fract_x
_atom_site_fract_y
_atom_site_fract_z
_atom_site_U_iso_or_equiv
_atom_site_adp_type
_atom_site_occupancy
_atom_site_symmetry_multiplicity
_atom_site_calc_flag
_atom_site_refinement_flags
_atom_site_disorder_assembly
_atom_site_disorder_group
Cu1 Cu 0.20002(4) 0.14641(3) 0.06559(3) 0.01928(12) Uani 1 1 d . . .
Cu2 Cu 0.0000 0.0000 0.0000 0.01957(14) Uani 1 2 d S . .
O1 O 0.22275(19) 0.02203(13) -0.03509(14) 0.0186(4) Uani 1 1 d . . .
O2 O -0.1123(2) 0.21265(17) 0.0520(2) 0.0285(5) Uani 1 1 d . . .
O3 O 0.4791(2) 0.15146(17) 0.00967(17) 0.0280(4) Uani 1 1 d . . .
N N 0.1855(2) 0.26286(17) -0.06842(18) 0.0216(5) Uani 1 1 d . . .
O11 O 0.0309(2) -0.05004(16) 0.14979(15) 0.0255(4) Uani 1 1 d . . .
O12 O 0.2124(2) 0.02790(15) 0.19018(14) 0.0239(4) Uani 1 1 d . . .
O21 O 0.1606(2) 0.27453(14) 0.16677(15) 0.0257(4) Uani 1 1 d . . .
O22 O -0.1118(2) 0.31035(18) 0.23272(17) 0.0373(5) Uani 1 1 d . . .
C1 C 0.2176(3) 0.1901(2) -0.1677(2) 0.0240(5) Uani 1 1 d . . .
C2 C 0.2962(3) 0.0551(2) -0.1429(2) 0.0227(5) Uani 1 1 d . . .
C3 C 0.0179(3) 0.3570(2) -0.0523(3) 0.0260(6) Uani 1 1 d . . .
C4 C -0.1261(3) 0.3065(2) -0.0302(3) 0.0299(6) Uani 1 1 d . . .
C5 C 0.3124(3) 0.3242(2) -0.0763(3) 0.0263(6) Uani 1 1 d . . .
C6 C 0.4849(3) 0.2341(2) -0.0815(3) 0.0282(6) Uani 1 1 d . . .
S11 S 0.30956(9) -0.00738(7) 0.39989(7) 0.0392(2) Uani 1 1 d . . .
C11 C 0.1282(3) -0.0429(2) 0.2079(2) 0.0207(5) Uani 1 1 d . . .
C12 C 0.1461(3) -0.1324(2) 0.3043(2) 0.0241(6) Uani 1 1 d . . .
C13 C 0.1937(3) -0.1015(2) 0.4026(2) 0.0231(5) Uani 1 1 d . . .
C14 C 0.1545(3) -0.1468(3) 0.5074(3) 0.0301(6) Uani 1 1 d . . .
C15 C 0.2179(4) -0.1039(3) 0.5838(3) 0.0353(7) Uani 1 1 d . . .
C16 C 0.3045(4) -0.0297(3) 0.5377(3) 0.0364(7) Uani 1 1 d . . .
S12 S -0.31298(9) 0.50393(8) 0.38555(8) 0.0502(2) Uani 1 1 d . . .
C21 C 0.0244(3) 0.3220(2) 0.2336(2) 0.0254(6) Uani 1 1 d . . .
C22 C 0.0374(3) 0.3942(3) 0.3227(3) 0.0334(7) Uani 1 1 d . . .
C23 C -0.1104(3) 0.5014(2) 0.3660(2) 0.0295(6) Uani 1 1 d . . .
C24 C -0.1054(4) 0.6055(3) 0.4024(3) 0.0366(7) Uani 1 1 d . . .
C25 C -0.2640(5) 0.6861(3) 0.4460(3) 0.0508(9) Uani 1 1 d . . .
C26 C -0.3866(5) 0.6436(3) 0.4426(3) 0.0541(10) Uani 1 1 d . . .
N1 N 0.3796(8) 0.5300(6) 0.1957(8) 0.223(5) Uani 1 1 d . . .
C31 C 0.4349(6) 0.4300(6) 0.2104(5) 0.116(3) Uani 1 1 d . . .
C32 C 0.5006(5) 0.3023(5) 0.2320(5) 0.0683(14) Uani 1 1 d . . .
H2O H -0.116(4) 0.236(3) 0.097(3) 0.022(10) Uiso 1 1 d . . .
H3O H 0.559(4) 0.112(3) 0.005(3) 0.032(10) Uiso 1 1 d . . .
H1A H 0.115(4) 0.202(2) -0.188(2) 0.025(7) Uiso 1 1 d . . .
H1B H 0.282(3) 0.219(2) -0.225(2) 0.023(7) Uiso 1 1 d . . .
H2A H 0.411(3) 0.035(2) -0.149(2) 0.013(6) Uiso 1 1 d . . .
H2B H 0.282(3) 0.010(2) -0.196(2) 0.013(6) Uiso 1 1 d . . .
H3A H 0.008(3) 0.411(3) -0.117(2) 0.026(7) Uiso 1 1 d . . .
H3B H 0.010(3) 0.399(2) 0.011(2) 0.019(6) Uiso 1 1 d . . .
H4A H -0.133(3) 0.276(2) -0.095(2) 0.019(7) Uiso 1 1 d . . .
H4B H -0.226(4) 0.371(3) -0.011(2) 0.034(8) Uiso 1 1 d . . .
H5A H 0.306(4) 0.376(3) -0.134(3) 0.043(9) Uiso 1 1 d . . .
H5B H 0.280(3) 0.372(2) -0.014(2) 0.020(7) Uiso 1 1 d . . .
H6A H 0.558(3) 0.274(2) -0.080(2) 0.016(6) Uiso 1 1 d . . .
H6B H 0.526(4) 0.192(3) -0.148(3) 0.032(8) Uiso 1 1 d . . .
H12A H 0.046(4) -0.145(3) 0.329(2) 0.030(7) Uiso 1 1 d . . .
H12B H 0.217(4) -0.202(3) 0.277(2) 0.030(8) Uiso 1 1 d . . .
H14 H 0.108(3) -0.187(3) 0.524(2) 0.020 Uiso 1 1 d . . .
H15 H 0.201(4) -0.121(3) 0.649(3) 0.026(8) Uiso 1 1 d . . .
H16 H 0.352(4) 0.008(3) 0.572(3) 0.055(10) Uiso 1 1 d . . .
H22A H 0.064(4) 0.334(3) 0.381(3) 0.041(9) Uiso 1 1 d . . .
H22B H 0.131(4) 0.420(2) 0.298(2) 0.027(7) Uiso 1 1 d . . .
H24 H -0.022(4) 0.616(3) 0.398(2) 0.024(8) Uiso 1 1 d . . .
H25 H -0.282(5) 0.760(4) 0.469(3) 0.061(11) Uiso 1 1 d . . .
H26 H -0.499(5) 0.675(4) 0.464(3) 0.077(13) Uiso 1 1 d . . .
H32A H 0.527(5) 0.300(4) 0.285(4) 0.062(15) Uiso 1 1 d . . .
H32B H 0.429(7) 0.270(5) 0.225(4) 0.106(19) Uiso 1 1 d . . .
H32C H 0.587(9) 0.258(6) 0.195(5) 0.14(3) Uiso 1 1 d . . .

loop_
_atom_site_aniso_label
_atom_site_aniso_U_11
_atom_site_aniso_U_22
_atom_site_aniso_U_33
_atom_site_aniso_U_23
_atom_site_aniso_U_13
_atom_site_aniso_U_12
Cu1 0.02141(19) 0.01455(18) 0.0231(2) -0.00240(15) -0.00474(15) -0.00676(14)
Cu2 0.0192(2) 0.0206(3) 0.0218(3) -0.0011(2) -0.0062(2) -0.00874(19)
O1 0.0204(8) 0.0170(8) 0.0199(10) -0.0010(7) -0.0037(7) -0.0080(6)
O2 0.0274(10) 0.0233(9) 0.0367(14) -0.0073(9) -0.0057(9) -0.0095(7)
O3 0.0191(9) 0.0255(9) 0.0355(13) 0.0043(8) -0.0043(8) -0.0047(8)
N 0.0215(10) 0.0175(9) 0.0273(13) 0.0005(9) -0.0073(9) -0.0071(8)
O11 0.0274(9) 0.0328(9) 0.0212(11) 0.0031(8) -0.0069(8) -0.0159(7)
O12 0.0308(9) 0.0240(8) 0.0226(11) 0.0022(7) -0.0098(8) -0.0139(7)
O21 0.0250(9) 0.0220(8) 0.0311(11) -0.0082(8) -0.0025(8) -0.0088(7)
O22 0.0277(9) 0.0492(12) 0.0385(13) -0.0176(10) 0.0009(9) -0.0175(9)
C1 0.0276(13) 0.0262(13) 0.0197(16) 0.0050(11) -0.0050(11) -0.0125(10)
C2 0.0222(13) 0.0233(12) 0.0230(16) -0.0027(11) -0.0021(11) -0.0091(10)
C3 0.0278(13) 0.0164(11) 0.0334(18) 0.0033(12) -0.0133(12) -0.0035(10)
C4 0.0256(13) 0.0218(13) 0.043(2) -0.0038(12) -0.0143(13) -0.0035(11)
C5 0.0296(13) 0.0205(12) 0.0338(18) 0.0065(13) -0.0103(12) -0.0142(10)
C6 0.0253(13) 0.0287(13) 0.0344(18) 0.0042(12) -0.0056(12) -0.0156(11)
S11 0.0459(4) 0.0524(4) 0.0323(5) 0.0017(3) -0.0130(3) -0.0303(4)
C11 0.0196(11) 0.0195(11) 0.0222(15) -0.0053(10) -0.0030(10) -0.0048(9)
C12 0.0265(13) 0.0225(13) 0.0260(16) 0.0007(11) -0.0050(11) -0.0120(11)
C13 0.0191(11) 0.0222(12) 0.0264(16) 0.0005(11) -0.0065(10) -0.0038(9)
C14 0.0259(13) 0.0325(15) 0.0290(18) -0.0020(13) -0.0076(12) -0.0041(11)
C15 0.0352(15) 0.0412(16) 0.0222(19) 0.0011(13) -0.0084(13) -0.0021(12)
C16 0.0381(15) 0.0502(17) 0.0265(18) -0.0028(14) -0.0146(13) -0.0159(14)
S12 0.0289(4) 0.0503(5) 0.0634(6) -0.0155(4) 0.0005(4) -0.0051(3)
C21 0.0256(13) 0.0222(12) 0.0301(17) -0.0041(11) -0.0046(11) -0.0097(10)
C22 0.0254(14) 0.0358(15) 0.039(2) -0.0157(14) -0.0045(13) -0.0069(12)
C23 0.0315(14) 0.0307(13) 0.0236(16) -0.0049(12) -0.0056(12) -0.0056(11)
C24 0.0477(18) 0.0331(15) 0.0301(19) -0.0022(13) -0.0135(14) -0.0106(14)
C25 0.076(3) 0.0270(15) 0.033(2) -0.0065(14) -0.0119(17) 0.0070(16)
C26 0.046(2) 0.0456(19) 0.047(2) -0.0083(16) 0.0019(17) 0.0108(16)
N1 0.177(6) 0.190(6) 0.396(12) 0.223(8) -0.211(7) -0.150(5)
C31 0.081(3) 0.163(6) 0.152(5) 0.115(5) -0.082(4) -0.096(4)
C32 0.034(2) 0.106(4) 0.065(3) -0.011(3) -0.013(2) -0.019(2)

loop_
_atom_type_symbol
_atom_type_description
_atom_type_scat_dispersion_real
_atom_type_scat_dispersion_imag
_atom_type_scat_source
C C 0.0181 0.0091 'International Tables Vol C Tables 4.2.6.8 and 6.1.1.4'
H H 0.0000 0.0000 'International Tables Vol C Tables 4.2.6.8 and 6.1.1.4'
N N 0.0311 0.0180 'International Tables Vol C Tables 4.2.6.8 and 6.1.1.4'
O O 0.0492 0.0322 'International Tables Vol C Tables 4.2.6.8 and 6.1.1.4'
S S 0.3331 0.5567 'International Tables Vol C Tables 4.2.6.8 and 6.1.1.4'
Cu Cu -1.9646 0.5888 'International Tables Vol C Tables 4.2.6.8 and 6.1.1.4'

loop_
_geom_angle_atom_site_label_1
_geom_angle_atom_site_label_2
_geom_angle_atom_site_label_3
_geom_angle
_geom_angle_site_symmetry_1
_geom_angle_site_symmetry_3
_geom_angle_publ_flag
O1 Cu1 O21 176.01(7) . . ?
O1 Cu1 O12 91.16(7) . . ?
O21 Cu1 O12 89.46(7) . . ?
O1 Cu1 N 85.90(7) . . ?
O21 Cu1 N 93.43(8) . . ?
O12 Cu1 N 176.98(7) . . ?
O1 Cu1 O3 96.73(6) . . ?
O21 Cu1 O3 86.96(7) . . ?
O12 Cu1 O3 103.54(7) . . ?
N Cu1 O3 77.50(7) . . ?
O11 Cu2 O11 180.0 2 . ?
O11 Cu2 O1 89.16(7) 2 2 ?
O11 Cu2 O1 90.84(7) . 2 ?
O11 Cu2 O1 90.84(7) 2 . ?
O11 Cu2 O1 89.16(7) . . ?
O1 Cu2 O1 180.00(8) 2 . ?
C2 O1 Cu1 108.31(13) . . ?
C2 O1 Cu2 122.72(15) . . ?
Cu1 O1 Cu2 103.69(7) . . ?
C4 O2 H2O 107(3) . . ?
C6 O3 Cu1 108.30(14) . . ?
C6 O3 H3O 105(3) . . ?
Cu1 O3 H3O 139(3) . . ?
C3 N C5 108.39(18) . . ?
C3 N C1 111.3(2) . . ?
C5 N C1 111.9(2) . . ?
C3 N Cu1 109.39(16) . . ?
C5 N Cu1 107.79(16) . . ?
C1 N Cu1 108.02(14) . . ?
C11 O11 Cu2 135.30(16) . . ?
C11 O12 Cu1 122.05(16) . . ?
C21 O21 Cu1 125.06(15) . . ?
N C1 C2 110.8(2) . . ?
N C1 H1A 108.7(16) . . ?
C2 C1 H1A 108.5(16) . . ?
N C1 H1B 109.3(17) . . ?
C2 C1 H1B 112.6(16) . . ?
H1A C1 H1B 107(2) . . ?
O1 C2 C1 110.8(2) . . ?
O1 C2 H2A 109.4(15) . . ?
C1 C2 H2A 111.0(15) . . ?
O1 C2 H2B 110.2(15) . . ?
C1 C2 H2B 108.9(15) . . ?
H2A C2 H2B 106(2) . . ?
N C3 C4 114.4(2) . . ?
N C3 H3A 109.9(16) . . ?
C4 C3 H3A 107.7(16) . . ?
N C3 H3B 105.2(15) . . ?
C4 C3 H3B 108.0(16) . . ?
H3A C3 H3B 112(2) . . ?
O2 C4 C3 113.1(2) . . ?
O2 C4 H4A 108.6(16) . . ?
C3 C4 H4A 109.9(16) . . ?
O2 C4 H4B 111.3(19) . . ?
C3 C4 H4B 108.1(18) . . ?
H4A C4 H4B 105(2) . . ?
N C5 C6 111.9(2) . . ?
N C5 H5A 108(2) . . ?
C6 C5 H5A 112(2) . . ?
N C5 H5B 106.9(16) . . ?
C6 C5 H5B 110.4(16) . . ?
H5A C5 H5B 107(3) . . ?
O3 C6 C5 108.1(2) . . ?
O3 C6 H6A 111.3(16) . . ?
C5 C6 H6A 109.6(15) . . ?
O3 C6 H6B 110.4(18) . . ?
C5 C6 H6B 112.4(18) . . ?
H6A C6 H6B 105(2) . . ?
C16 S11 C13 91.81(14) . . ?
O12 C11 O11 125.9(2) . . ?
O12 C11 C12 118.9(2) . . ?
O11 C11 C12 115.1(2) . . ?
C13 C12 C11 119.3(2) . . ?
C13 C12 H12A 106.5(19) . . ?
C11 C12 H12A 107.2(19) . . ?
C13 C12 H12B 111.2(19) . . ?
C11 C12 H12B 105.9(19) . . ?
H12A C12 H12B 106(2) . . ?
C14 C13 C12 124.6(2) . . ?
C14 C13 S11 110.6(2) . . ?
C12 C13 S11 124.82(19) . . ?
C13 C14 C15 112.5(3) . . ?
C13 C14 H14 127(3) . . ?
C15 C14 H14 121(3) . . ?
C16 C15 C14 113.0(3) . . ?
C16 C15 H15 124(2) . . ?
C14 C15 H15 123(2) . . ?
C15 C16 S11 112.1(2) . . ?
C15 C16 H16 127(2) . . ?
S11 C16 H16 121(2) . . ?
C26 S12 C23 91.81(17) . . ?
O22 C21 O21 125.7(2) . . ?
O22 C21 C22 119.5(2) . . ?
O21 C21 C22 114.8(2) . . ?
C23 C22 C21 118.4(2) . . ?
C23 C22 H22A 110.4(19) . . ?
C21 C22 H22A 103.8(18) . . ?
C23 C22 H22B 108.9(17) . . ?
C21 C22 H22B 108.8(17) . . ?
H22A C22 H22B 106(2) . . ?
C24 C23 C22 126.1(3) . . ?
C24 C23 S12 110.2(2) . . ?
C22 C23 S12 123.5(2) . . ?
C23 C24 C25 113.3(3) . . ?
C23 C24 H24 121(2) . . ?
C25 C24 H24 126(2) . . ?
C26 C25 C24 112.7(3) . . ?
C26 C25 H25 123(2) . . ?
C24 C25 H25 124(2) . . ?
C25 C26 S12 112.0(3) . . ?
C25 C26 H26 133(3) . . ?
S12 C26 H26 115(3) . . ?
N1 C31 C32 178.1(8) . . ?
C31 C32 H32A 102(4) . . ?
C31 C32 H32B 108(4) . . ?
H32A C32 H32B 123(5) . . ?
C31 C32 H32C 123(4) . . ?
H32A C32 H32C 101(5) . . ?
H32B C32 H32C 102(5) . . ?

loop_
_geom_bond_atom_site_label_1
_geom_bond_atom_site_label_2
_geom_bond_distance
_geom_bond_site_symmetry_2
_geom_bond_publ_flag
Cu1 O1 1.9531(15) . ?
Cu1 O21 1.9531(16) . ?
Cu1 O12 1.9727(17) . ?
Cu1 N 2.047(2) . ?
Cu1 O3 2.3944(19) . ?
Cu2 O11 1.9533(18) 2 ?
Cu2 O11 1.9533(18) . ?
Cu2 O1 1.9909(15) 2 ?
Cu2 O1 1.9909(15) . ?
O1 C2 1.431(3) . ?
O2 C4 1.419(4) . ?
O2 H2O 0.64(3) . ?
O3 C6 1.421(3) . ?
O3 H3O 0.69(3) . ?
N C3 1.487(3) . ?
N C5 1.491(3) . ?
N C1 1.498(3) . ?
O11 C11 1.262(3) . ?
O12 C11 1.256(3) . ?
O21 C21 1.272(3) . ?
O22 C21 1.242(3) . ?
C1 C2 1.525(3) . ?
C1 H1A 0.94(3) . ?
C1 H1B 0.92(3) . ?
C2 H2A 0.93(2) . ?
C2 H2B 0.94(3) . ?
C3 C4 1.522(4) . ?
C3 H3A 0.98(3) . ?
C3 H3B 0.95(3) . ?
C4 H4A 0.93(3) . ?
C4 H4B 0.94(3) . ?
C5 C6 1.508(4) . ?
C5 H5A 0.89(4) . ?
C5 H5B 0.94(3) . ?
C6 H6A 0.92(3) . ?
C6 H6B 0.95(3) . ?
S11 C16 1.708(3) . ?
S11 C13 1.723(2) . ?
C11 C12 1.513(4) . ?
C12 C13 1.496(4) . ?
C12 H12A 0.91(3) . ?
C12 H12B 0.88(3) . ?
C13 C14 1.376(4) . ?
C14 C15 1.413(4) . ?
C14 H14 0.71(3) . ?
C15 C16 1.343(5) . ?
C15 H15 0.82(3) . ?
C16 H16 0.89(4) . ?
S12 C26 1.708(3) . ?
S12 C23 1.719(3) . ?
C21 C22 1.512(4) . ?
C22 C23 1.503(4) . ?
C22 H22A 0.97(3) . ?
C22 H22B 0.94(3) . ?
C23 C24 1.361(4) . ?
C24 C25 1.407(5) . ?
C24 H24 0.77(3) . ?
C25 C26 1.334(6) . ?
C25 H25 0.89(4) . ?
C26 H26 0.91(4) . ?
N1 C31 1.118(8) . ?
C31 C32 1.429(8) . ?
C32 H32A 0.75(4) . ?
C32 H32B 0.86(6) . ?
C32 H32C 0.83(7) . ?
